data_4330992
loop_
_publ_author_name
'David W. Shaffer'
'Scott A. Ryken'
'Ryan A. Zarkesh'
'Alan F. Heyduk'

_publ_section_title
;
 Ligand Effects on the Oxidative Addition of Halogens to
 (dpp-nacnacR)Rh(phdi)
;
_journal_name_full 'Inorganic Chemistry'
_journal_page_first 12122
_journal_page_last 12131
_journal_paper_doi 10.1021/ic300733j
_journal_volume 51
_journal_year 2012
_chemical_formula_sum 'C43 H45 Cl2 F6 N4 Rh'
_chemical_formula_weight 905.64
_chemical_name_systematic
; 
 ? 
;
_space_group_IT_number 61
_symmetry_cell_setting orthorhombic
_symmetry_space_group_name_Hall '-P 2ac 2ab'
_symmetry_space_group_name_H-M 'P b c a'
_atom_sites_solution_hydrogens geom
_atom_sites_solution_primary direct
_atom_sites_solution_secondary difmap
_audit_creation_method SHELXL-97
_cell_angle_alpha 90.00
_cell_angle_beta 90.00
_cell_angle_gamma 90.00
_cell_formula_units_Z 8
_cell_length_a 16.7113(16)
_cell_length_b 17.8371(17)
_cell_length_c 26.507(3)
_cell_measurement_reflns_used 9819
_cell_measurement_temperature 88(2)
_cell_measurement_theta_max 28.13
_cell_measurement_theta_min 2.27
_cell_volume 7901.2(14)
_computing_cell_refinement 'Bruker SMART APEX2/SAINT'
_computing_data_collection 'Bruker SMART APEX2'
_computing_data_reduction 'Bruker SAINT'
_computing_molecular_graphics 'Bruker SHELXTL'
_computing_publication_material 'Bruker SHELXTL'
_computing_structure_refinement 'SHELXL-97 (Sheldrick, 2008)'
_computing_structure_solution 'SHELXS-97 (Sheldrick, 2008)'
_diffrn_ambient_temperature 88(2)
_diffrn_measured_fraction_theta_full 0.968
_diffrn_measured_fraction_theta_max 0.968
_diffrn_measurement_device_type 'Bruker SMART APEX II CCD'
_diffrn_measurement_method 'phi and omega'
_diffrn_radiation_monochromator graphite
_diffrn_radiation_source 'fine-focus sealed tube'
_diffrn_radiation_type MoK\a
_diffrn_radiation_wavelength 0.71073
_diffrn_reflns_av_R_equivalents 0.0393
_diffrn_reflns_av_sigmaI/netI 0.0234
_diffrn_reflns_limit_h_max 22
_diffrn_reflns_limit_h_min -22
_diffrn_reflns_limit_k_max 23
_diffrn_reflns_limit_k_min -24
_diffrn_reflns_limit_l_max 36
_diffrn_reflns_limit_l_min -34
_diffrn_reflns_number 91644
_diffrn_reflns_theta_full 28.94
_diffrn_reflns_theta_max 28.94
_diffrn_reflns_theta_min 1.84
_exptl_absorpt_coefficient_mu 0.633
_exptl_absorpt_correction_T_max 0.9874
_exptl_absorpt_correction_T_min 0.8732
_exptl_absorpt_correction_type multi-scan
_exptl_absorpt_process_details 'Bruker SADABS'
_exptl_crystal_colour green
_exptl_crystal_density_diffrn 1.523
_exptl_crystal_density_meas ?
_exptl_crystal_description plate
_exptl_crystal_F_000 3712
_exptl_crystal_size_max 0.22
_exptl_crystal_size_mid 0.22
_exptl_crystal_size_min 0.02
_refine_diff_density_max 1.951
_refine_diff_density_min -0.855
_refine_diff_density_rms 0.078
_refine_ls_extinction_method none
_refine_ls_goodness_of_fit_ref 1.098
_refine_ls_hydrogen_treatment constr
_refine_ls_matrix_type full
_refine_ls_number_parameters 505
_refine_ls_number_reflns 10105
_refine_ls_number_restraints 0
_refine_ls_restrained_S_all 1.098
_refine_ls_R_factor_all 0.0442
_refine_ls_R_factor_gt 0.0366
_refine_ls_shift/su_max 0.004
_refine_ls_shift/su_mean 0.000
_refine_ls_structure_factor_coef Fsqd
_refine_ls_weighting_details 'calc w=1/[\s^2^(Fo^2^)+(0.0245P)^2^+14.7645P] where P=(Fo^2^+2Fc^2^)/3'
_refine_ls_weighting_scheme calc
_refine_ls_wR_factor_gt 0.0809
_refine_ls_wR_factor_ref 0.0837
_reflns_number_gt 8873
_reflns_number_total 10105
_reflns_threshold_expression >2sigma(I)
_cod_data_source_file ic300733j_si_002_3.cif
_cod_data_source_block (dpp-nacnacCF3)RhCl2(phdi)(2b)
_cod_depositor_comments
;
The following automatic conversions were performed:

'_exptl_crystal_density_meas' value 'none' was changed to '?' - the
value is perceived as not measured.

Automatic conversion script
Id: cif_fix_values 3008 2015-01-20 13:52:24Z robertas 
;
_cod_original_cell_volume 7901.2(13)
_cod_database_code 4330992

loop_
_symmetry_equiv_pos_as_xyz
'x, y, z'
'-x+1/2, -y, z+1/2'
'-x, y+1/2, -z+1/2'
'x+1/2, -y+1/2, -z'
'-x, -y, -z'
'x-1/2, y, -z-1/2'
'x, -y-1/2, z-1/2'
'-x-1/2, y-1/2, z'

loop_
_atom_site_label
_atom_site_type_symbol
_atom_site_fract_x
_atom_site_fract_y
_atom_site_fract_z
_atom_site_U_iso_or_equiv
_atom_site_adp_type
_atom_site_occupancy
_atom_site_symmetry_multiplicity
_atom_site_calc_flag
_atom_site_refinement_flags
Rh1 Rh 0.978539(10) 0.244053(9) 0.617159(6) 0.01308(5) Uani 1 1 d .
Cl1 Cl 1.06953(3) 0.33962(3) 0.59427(2) 0.01897(11) Uani 1 1 d .
Cl2 Cl 0.89208(3) 0.14743(3) 0.63720(2) 0.01876(11) Uani 1 1 d .
N1 N 0.98795(11) 0.27284(10) 0.69282(7) 0.0141(3) Uani 1 1 d .
N2 N 0.88606(10) 0.31802(10) 0.60259(7) 0.0132(3) Uani 1 1 d .
N3 N 1.06763(11) 0.16787(10) 0.61873(7) 0.0168(4) Uani 1 1 d .
H3A H 1.0969 0.1613 0.6460 0.020 Uiso 1 1 calc R
N4 N 0.97827(11) 0.20363(10) 0.54718(7) 0.0165(4) Uani 1 1 d .
H4A H 0.9457 0.2219 0.5242 0.020 Uiso 1 1 calc R
F1 F 0.89289(9) 0.36550(11) 0.78702(6) 0.0404(4) Uani 1 1 d .
F2 F 0.99508(12) 0.42956(8) 0.76511(6) 0.0386(4) Uani 1 1 d .
F3 F 1.00979(9) 0.31894(8) 0.79327(5) 0.0259(3) Uani 1 1 d .
F4 F 0.77478(9) 0.46603(9) 0.65576(5) 0.0310(4) Uani 1 1 d .
F5 F 0.87189(10) 0.49874(8) 0.60736(7) 0.0357(4) Uani 1 1 d .
F6 F 0.77538(9) 0.43313(8) 0.57815(5) 0.0269(3) Uani 1 1 d .
C1 C 0.95338(12) 0.33398(12) 0.70959(8) 0.0140(4) Uani 1 1 d .
C2 C 0.90428(13) 0.38279(12) 0.68201(8) 0.0164(4) Uani 1 1 d .
H2A H 0.8911 0.4285 0.6984 0.020 Uiso 1 1 calc R
C3 C 0.87217(12) 0.37367(12) 0.63400(8) 0.0147(4) Uani 1 1 d .
C4 C 0.96348(13) 0.36077(12) 0.76415(8) 0.0169(4) Uani 1 1 d .
C5 C 0.82172(14) 0.44183(13) 0.61836(9) 0.0208(5) Uani 1 1 d .
C6 C 1.03791(13) 0.22261(12) 0.72278(8) 0.0143(4) Uani 1 1 d .
C7 C 1.12169(13) 0.23450(13) 0.72271(8) 0.0171(4) Uani 1 1 d .
C8 C 1.17072(14) 0.17800(14) 0.74200(9) 0.0210(5) Uani 1 1 d .
H8A H 1.2271 0.1850 0.7420 0.025 Uiso 1 1 calc R
C9 C 1.13940(14) 0.11208(13) 0.76108(9) 0.0216(5) Uani 1 1 d .
H9A H 1.1738 0.0724 0.7712 0.026 Uiso 1 1 calc R
C10 C 1.05727(14) 0.10468(13) 0.76518(9) 0.0196(4) Uani 1 1 d .
H10A H 1.0359 0.0609 0.7805 0.024 Uiso 1 1 calc R
C11 C 1.00467(13) 0.15964(12) 0.74742(8) 0.0161(4) Uani 1 1 d .
C12 C 1.16064(14) 0.30663(13) 0.70451(9) 0.0192(4) Uani 1 1 d .
H12A H 1.1192 0.3376 0.6870 0.023 Uiso 1 1 calc R
C13 C 1.22843(15) 0.29007(15) 0.66714(9) 0.0259(5) Uani 1 1 d .
H13A H 1.2074 0.2609 0.6387 0.039 Uiso 1 1 calc R
H13B H 1.2705 0.2614 0.6842 0.039 Uiso 1 1 calc R
H13C H 1.2507 0.3374 0.6546 0.039 Uiso 1 1 calc R
C14 C 1.19481(15) 0.35240(14) 0.74871(10) 0.0250(5) Uani 1 1 d .
H14A H 1.1520 0.3634 0.7729 0.037 Uiso 1 1 calc R
H14B H 1.2172 0.3995 0.7359 0.037 Uiso 1 1 calc R
H14C H 1.2370 0.3235 0.7655 0.037 Uiso 1 1 calc R
C15 C 0.91646(13) 0.15129(13) 0.76117(9) 0.0197(4) Uani 1 1 d .
H15A H 0.8845 0.1891 0.7419 0.024 Uiso 1 1 calc R
C16 C 0.88256(15) 0.07281(14) 0.75111(10) 0.0261(5) Uani 1 1 d .
H16A H 0.8872 0.0612 0.7151 0.039 Uiso 1 1 calc R
H16B H 0.8261 0.0713 0.7611 0.039 Uiso 1 1 calc R
H16C H 0.9127 0.0358 0.7707 0.039 Uiso 1 1 calc R
C17 C 0.90756(17) 0.16663(15) 0.81847(10) 0.0295(6) Uani 1 1 d .
H17A H 0.9287 0.2165 0.8263 0.044 Uiso 1 1 calc R
H17B H 0.9375 0.1288 0.8375 0.044 Uiso 1 1 calc R
H17C H 0.8509 0.1643 0.8278 0.044 Uiso 1 1 calc R
C18 C 0.83912(12) 0.30415(12) 0.55719(8) 0.0140(4) Uani 1 1 d .
C19 C 0.86665(13) 0.32904(13) 0.50964(8) 0.0177(4) Uani 1 1 d .
C20 C 0.82469(15) 0.30599(14) 0.46673(9) 0.0234(5) Uani 1 1 d .
H20A H 0.8434 0.3207 0.4344 0.028 Uiso 1 1 calc R
C21 C 0.75662(15) 0.26229(14) 0.47021(9) 0.0242(5) Uani 1 1 d .
H21A H 0.7296 0.2465 0.4405 0.029 Uiso 1 1 calc R
C22 C 0.72821(14) 0.24182(13) 0.51712(9) 0.0211(5) Uani 1 1 d .
H22A H 0.6803 0.2133 0.5193 0.025 Uiso 1 1 calc R
C23 C 0.76792(13) 0.26185(12) 0.56130(8) 0.0156(4) Uani 1 1 d .
C24 C 0.93528(13) 0.38424(13) 0.50242(9) 0.0203(5) Uani 1 1 d .
H24A H 0.9580 0.3969 0.5363 0.024 Uiso 1 1 calc R
C25 C 1.00288(15) 0.35226(15) 0.46912(10) 0.0271(5) Uani 1 1 d .
H25A H 1.0235 0.3060 0.4843 0.041 Uiso 1 1 calc R
H25B H 1.0462 0.3891 0.4665 0.041 Uiso 1 1 calc R
H25C H 0.9819 0.3413 0.4354 0.041 Uiso 1 1 calc R
C26 C 0.90363(16) 0.45667(14) 0.47804(10) 0.0273(5) Uani 1 1 d .
H26A H 0.8606 0.4775 0.4989 0.041 Uiso 1 1 calc R
H26B H 0.8829 0.4454 0.4443 0.041 Uiso 1 1 calc R
H26C H 0.9472 0.4932 0.4754 0.041 Uiso 1 1 calc R
C27 C 0.72917(13) 0.24040(12) 0.61113(8) 0.0172(4) Uani 1 1 d .
H27A H 0.7694 0.2469 0.6387 0.021 Uiso 1 1 calc R
C28 C 0.69981(15) 0.15908(14) 0.61138(10) 0.0258(5) Uani 1 1 d .
H28A H 0.7449 0.1254 0.6047 0.039 Uiso 1 1 calc R
H28B H 0.6591 0.1525 0.5852 0.039 Uiso 1 1 calc R
H28C H 0.6767 0.1473 0.6444 0.039 Uiso 1 1 calc R
C29 C 0.65742(15) 0.29224(16) 0.62164(10) 0.0279(5) Uani 1 1 d .
H29A H 0.6753 0.3446 0.6216 0.042 Uiso 1 1 calc R
H29B H 0.6344 0.2800 0.6546 0.042 Uiso 1 1 calc R
H29C H 0.6168 0.2852 0.5954 0.042 Uiso 1 1 calc R
C30 C 1.08038(13) 0.12905(11) 0.57849(8) 0.0154(4) Uani 1 1 d .
C31 C 1.13799(13) 0.06846(12) 0.57214(8) 0.0169(4) Uani 1 1 d .
C32 C 1.18758(14) 0.04692(13) 0.61214(9) 0.0204(4) Uani 1 1 d .
H32A H 1.1855 0.0736 0.6431 0.024 Uiso 1 1 calc R
C33 C 1.23976(14) -0.01301(13) 0.60698(9) 0.0233(5) Uani 1 1 d .
H33A H 1.2737 -0.0273 0.6341 0.028 Uiso 1 1 calc R
C34 C 1.24181(14) -0.05188(13) 0.56165(10) 0.0239(5) Uani 1 1 d .
H34A H 1.2768 -0.0935 0.5580 0.029 Uiso 1 1 calc R
C35 C 1.19362(14) -0.03094(13) 0.52171(9) 0.0210(5) Uani 1 1 d .
H35A H 1.1964 -0.0584 0.4910 0.025 Uiso 1 1 calc R
C36 C 1.14056(13) 0.03012(12) 0.52545(9) 0.0172(4) Uani 1 1 d .
C37 C 1.08748(13) 0.05160(12) 0.48309(8) 0.0161(4) Uani 1 1 d .
C38 C 1.08935(14) 0.01391(13) 0.43680(9) 0.0203(5) Uani 1 1 d .
H38A H 1.1269 -0.0254 0.4319 0.024 Uiso 1 1 calc R
C39 C 1.03777(15) 0.03263(13) 0.39803(9) 0.0214(5) Uani 1 1 d .
H39A H 1.0403 0.0059 0.3671 0.026 Uiso 1 1 calc R
C40 C 0.98214(14) 0.09016(13) 0.40380(9) 0.0202(4) Uani 1 1 d .
H40A H 0.9466 0.1026 0.3771 0.024 Uiso 1 1 calc R
C41 C 0.97935(13) 0.12879(12) 0.44884(8) 0.0179(4) Uani 1 1 d .
H41A H 0.9418 0.1682 0.4531 0.022 Uiso 1 1 calc R
C42 C 1.03155(13) 0.11026(12) 0.48836(8) 0.0152(4) Uani 1 1 d .
C43 C 1.02712(13) 0.14980(12) 0.53629(8) 0.0159(4) Uani 1 1 d .

loop_
_atom_site_aniso_label
_atom_site_aniso_U_11
_atom_site_aniso_U_22
_atom_site_aniso_U_33
_atom_site_aniso_U_23
_atom_site_aniso_U_13
_atom_site_aniso_U_12
Rh1 0.01453(8) 0.01298(8) 0.01172(8) -0.00124(6) -0.00274(6) 0.00235(6)
Cl1 0.0154(2) 0.0242(3) 0.0173(2) 0.0027(2) -0.00107(19) -0.0008(2)
Cl2 0.0203(2) 0.0158(2) 0.0202(3) -0.00111(19) -0.0014(2) -0.00051(19)
N1 0.0148(9) 0.0150(8) 0.0124(8) -0.0004(7) -0.0025(7) -0.0011(7)
N2 0.0131(8) 0.0145(8) 0.0121(8) 0.0015(6) -0.0020(6) 0.0013(7)
N3 0.0180(9) 0.0184(9) 0.0139(8) -0.0001(7) -0.0033(7) 0.0034(7)
N4 0.0194(9) 0.0172(9) 0.0129(8) 0.0001(7) -0.0043(7) 0.0034(7)
F1 0.0197(7) 0.0834(13) 0.0181(7) -0.0113(8) 0.0013(6) 0.0085(8)
F2 0.0674(12) 0.0216(7) 0.0269(8) -0.0024(6) -0.0171(8) -0.0128(8)
F3 0.0334(8) 0.0276(7) 0.0168(7) -0.0039(6) -0.0070(6) 0.0094(6)
F4 0.0328(8) 0.0377(8) 0.0224(7) -0.0053(6) -0.0015(6) 0.0214(7)
F5 0.0341(9) 0.0192(7) 0.0537(11) 0.0105(7) -0.0067(8) 0.0006(6)
F6 0.0306(8) 0.0281(7) 0.0220(7) -0.0017(6) -0.0092(6) 0.0139(6)
C1 0.0134(9) 0.0155(9) 0.0132(10) -0.0004(8) -0.0016(7) -0.0015(8)
C2 0.0189(10) 0.0140(9) 0.0163(10) -0.0024(8) -0.0016(8) 0.0012(8)
C3 0.0133(9) 0.0138(9) 0.0170(10) -0.0002(8) -0.0011(8) 0.0015(7)
C4 0.0158(10) 0.0182(10) 0.0165(10) -0.0028(8) -0.0029(8) 0.0017(8)
C5 0.0250(12) 0.0184(10) 0.0192(11) -0.0021(9) -0.0047(9) 0.0064(9)
C6 0.0161(10) 0.0154(9) 0.0115(9) -0.0016(8) -0.0028(7) 0.0019(8)
C7 0.0172(10) 0.0214(11) 0.0126(10) -0.0005(8) -0.0018(8) -0.0003(8)
C8 0.0146(10) 0.0293(12) 0.0192(11) -0.0016(9) -0.0031(8) 0.0035(9)
C9 0.0214(11) 0.0227(11) 0.0208(11) 0.0004(9) -0.0037(9) 0.0066(9)
C10 0.0225(11) 0.0175(10) 0.0188(11) 0.0017(8) -0.0008(9) 0.0001(9)
C11 0.0164(10) 0.0183(10) 0.0137(10) -0.0018(8) -0.0003(8) 0.0010(8)
C12 0.0172(10) 0.0223(11) 0.0182(11) 0.0007(9) -0.0009(8) -0.0028(9)
C13 0.0223(12) 0.0335(13) 0.0219(12) 0.0020(10) 0.0011(9) -0.0030(10)
C14 0.0221(12) 0.0272(12) 0.0255(12) -0.0025(10) -0.0036(9) -0.0045(10)
C15 0.0178(11) 0.0190(10) 0.0224(11) 0.0022(9) 0.0030(9) 0.0015(9)
C16 0.0240(12) 0.0240(12) 0.0303(13) 0.0052(10) 0.0000(10) -0.0025(10)
C17 0.0309(14) 0.0326(13) 0.0250(13) 0.0044(10) 0.0070(10) 0.0029(11)
C18 0.0137(10) 0.0159(9) 0.0125(10) -0.0006(8) -0.0034(8) 0.0029(8)
C19 0.0157(10) 0.0201(10) 0.0171(10) 0.0037(8) -0.0004(8) 0.0048(8)
C20 0.0253(12) 0.0314(13) 0.0134(11) 0.0028(9) -0.0014(9) 0.0054(10)
C21 0.0260(12) 0.0320(13) 0.0146(10) -0.0034(9) -0.0082(9) 0.0011(10)
C22 0.0185(11) 0.0255(12) 0.0194(11) -0.0034(9) -0.0047(9) -0.0014(9)
C23 0.0151(10) 0.0169(10) 0.0149(10) -0.0010(8) -0.0018(8) 0.0026(8)
C24 0.0171(11) 0.0236(11) 0.0201(11) 0.0079(9) 0.0019(9) 0.0027(9)
C25 0.0216(12) 0.0322(13) 0.0273(13) 0.0070(10) 0.0063(10) 0.0038(10)
C26 0.0255(12) 0.0255(12) 0.0311(13) 0.0116(10) 0.0023(10) 0.0052(10)
C27 0.0155(10) 0.0224(11) 0.0138(10) -0.0011(8) -0.0010(8) 0.0003(8)
C28 0.0255(12) 0.0269(12) 0.0249(12) 0.0008(10) -0.0014(10) -0.0062(10)
C29 0.0201(12) 0.0391(14) 0.0244(13) -0.0017(11) 0.0039(10) 0.0055(10)
C30 0.0157(10) 0.0129(9) 0.0178(10) 0.0013(8) -0.0005(8) 0.0006(8)
C31 0.0170(10) 0.0138(9) 0.0199(11) 0.0015(8) 0.0027(8) 0.0007(8)
C32 0.0201(11) 0.0201(11) 0.0211(11) 0.0010(9) -0.0007(9) 0.0027(9)
C33 0.0200(11) 0.0228(11) 0.0270(12) 0.0063(9) -0.0005(9) 0.0047(9)
C34 0.0198(11) 0.0188(11) 0.0332(13) 0.0050(10) 0.0065(10) 0.0045(9)
C35 0.0201(11) 0.0171(10) 0.0258(12) -0.0009(9) 0.0089(9) 0.0008(9)
C36 0.0168(10) 0.0138(9) 0.0211(11) 0.0019(8) 0.0048(8) -0.0020(8)
C37 0.0164(10) 0.0154(10) 0.0165(10) 0.0003(8) 0.0039(8) -0.0043(8)
C38 0.0221(11) 0.0171(10) 0.0216(11) -0.0035(9) 0.0060(9) -0.0026(9)
C39 0.0281(12) 0.0202(11) 0.0159(10) -0.0042(8) 0.0053(9) -0.0070(9)
C40 0.0246(12) 0.0210(11) 0.0150(10) -0.0002(8) 0.0000(9) -0.0064(9)
C41 0.0181(10) 0.0182(10) 0.0175(10) 0.0005(8) 0.0008(8) -0.0021(8)
C42 0.0171(10) 0.0146(9) 0.0139(10) -0.0005(8) 0.0022(8) -0.0030(8)
C43 0.0166(10) 0.0144(9) 0.0168(10) 0.0009(8) 0.0013(8) -0.0014(8)

loop_
_atom_type_symbol
_atom_type_description
_atom_type_scat_dispersion_real
_atom_type_scat_dispersion_imag
_atom_type_scat_source
C C 0.0033 0.0016 'International Tables Vol C Tables 4.2.6.8 and 6.1.1.4'
H H 0.0000 0.0000 'International Tables Vol C Tables 4.2.6.8 and 6.1.1.4'
N N 0.0061 0.0033 'International Tables Vol C Tables 4.2.6.8 and 6.1.1.4'
F F 0.0171 0.0103 'International Tables Vol C Tables 4.2.6.8 and 6.1.1.4'
Cl Cl 0.1484 0.1585 'International Tables Vol C Tables 4.2.6.8 and 6.1.1.4'
Rh Rh -1.1178 0.9187 'International Tables Vol C Tables 4.2.6.8 and 6.1.1.4'

loop_
_geom_angle_atom_site_label_1
_geom_angle_atom_site_label_2
_geom_angle_atom_site_label_3
_geom_angle
N4 Rh1 N3 77.10(7)
N4 Rh1 N2 93.18(7)
N3 Rh1 N2 170.24(7)
N4 Rh1 N1 171.93(7)
N3 Rh1 N1 95.21(7)
N2 Rh1 N1 94.54(7)
N4 Rh1 Cl2 86.71(6)
N3 Rh1 Cl2 87.38(6)
N2 Rh1 Cl2 92.95(5)
N1 Rh1 Cl2 90.56(5)
N4 Rh1 Cl1 91.35(6)
N3 Rh1 Cl1 90.94(6)
N2 Rh1 Cl1 88.43(5)
N1 Rh1 Cl1 91.19(5)
Cl2 Rh1 Cl1 177.67(2)
C1 N1 C6 125.29(18)
C1 N1 Rh1 119.98(14)
C6 N1 Rh1 114.66(13)
C3 N2 C18 123.73(18)
C3 N2 Rh1 119.65(14)
C18 N2 Rh1 116.61(13)
C30 N3 Rh1 117.83(15)
C43 N4 Rh1 118.42(15)
N1 C1 C2 126.7(2)
N1 C1 C4 122.05(19)
C2 C1 C4 111.28(18)
C3 C2 C1 129.1(2)
N2 C3 C2 126.8(2)
N2 C3 C5 121.52(19)
C2 C3 C5 111.48(19)
F3 C4 F1 106.78(19)
F3 C4 F2 106.00(18)
F1 C4 F2 106.49(19)
F3 C4 C1 116.03(18)
F1 C4 C1 110.65(18)
F2 C4 C1 110.36(18)
F6 C5 F4 106.94(19)
F6 C5 F5 106.09(19)
F4 C5 F5 106.39(19)
F6 C5 C3 116.40(18)
F4 C5 C3 112.18(19)
F5 C5 C3 108.23(18)
C11 C6 C7 120.6(2)
C11 C6 N1 120.97(19)
C7 C6 N1 118.22(19)
C8 C7 C6 118.1(2)
C8 C7 C12 118.4(2)
C6 C7 C12 123.4(2)
C9 C8 C7 121.7(2)
C8 C9 C10 119.0(2)
C9 C10 C11 122.0(2)
C10 C11 C6 117.8(2)
C10 C11 C15 117.3(2)
C6 C11 C15 124.6(2)
C7 C12 C13 111.0(2)
C7 C12 C14 111.49(19)
C13 C12 C14 108.67(19)
C11 C15 C16 113.85(19)
C11 C15 C17 108.03(19)
C16 C15 C17 107.2(2)
C19 C18 C23 120.70(19)
C19 C18 N2 120.52(19)
C23 C18 N2 118.69(18)
C20 C19 C18 118.0(2)
C20 C19 C24 117.7(2)
C18 C19 C24 124.1(2)
C21 C20 C19 121.6(2)
C22 C21 C20 119.5(2)
C21 C22 C23 121.7(2)
C22 C23 C18 118.3(2)
C22 C23 C27 117.58(19)
C18 C23 C27 124.06(19)
C19 C24 C26 109.67(19)
C19 C24 C25 112.6(2)
C26 C24 C25 108.78(19)
C23 C27 C28 112.26(19)
C23 C27 C29 109.75(18)
C28 C27 C29 108.6(2)
N3 C30 C31 127.1(2)
N3 C30 C43 113.11(19)
C31 C30 C43 119.77(19)
C32 C31 C36 120.8(2)
C32 C31 C30 120.5(2)
C36 C31 C30 118.7(2)
C33 C32 C31 120.6(2)
C32 C33 C34 119.1(2)
C35 C34 C33 120.9(2)
C34 C35 C36 121.5(2)
C35 C36 C31 117.0(2)
C35 C36 C37 121.6(2)
C31 C36 C37 121.3(2)
C38 C37 C42 117.3(2)
C38 C37 C36 121.8(2)
C42 C37 C36 120.92(19)
C39 C38 C37 121.5(2)
C38 C39 C40 120.8(2)
C41 C40 C39 119.1(2)
C40 C41 C42 120.5(2)
C41 C42 C37 120.9(2)
C41 C42 C43 120.4(2)
C37 C42 C43 118.7(2)
N4 C43 C42 126.0(2)
N4 C43 C30 113.41(19)
C42 C43 C30 120.62(19)

loop_
_geom_bond_atom_site_label_1
_geom_bond_atom_site_label_2
_geom_bond_distance
Rh1 N4 1.9901(18)
Rh1 N3 2.0161(18)
Rh1 N2 2.0684(17)
Rh1 N1 2.0762(18)
Rh1 Cl2 2.3108(6)
Rh1 Cl1 2.3635(6)
N1 C1 1.312(3)
N1 C6 1.460(3)
N2 C3 1.316(3)
N2 C18 1.458(3)
N3 C30 1.289(3)
N4 C43 1.293(3)
F1 C4 1.329(3)
F2 C4 1.336(3)
F3 C4 1.323(3)
F4 C5 1.336(3)
F5 C5 1.349(3)
F6 C5 1.326(3)
C1 C2 1.402(3)
C1 C4 1.532(3)
C2 C3 1.391(3)
C3 C5 1.537(3)
C6 C11 1.413(3)
C6 C7 1.416(3)
C7 C8 1.396(3)
C7 C12 1.520(3)
C8 C9 1.383(3)
C9 C10 1.383(3)
C10 C11 1.398(3)
C11 C15 1.526(3)
C12 C13 1.534(3)
C12 C14 1.538(3)
C15 C16 1.534(3)
C15 C17 1.550(3)
C18 C19 1.413(3)
C18 C23 1.413(3)
C19 C20 1.398(3)
C19 C24 1.524(3)
C20 C21 1.382(4)
C21 C22 1.380(3)
C22 C23 1.393(3)
C23 C27 1.520(3)
C24 C26 1.538(3)
C24 C25 1.543(3)
C27 C28 1.531(3)
C27 C29 1.540(3)
C30 C31 1.457(3)
C30 C43 1.477(3)
C31 C32 1.399(3)
C31 C36 1.415(3)
C32 C33 1.386(3)
C33 C34 1.388(4)
C34 C35 1.382(4)
C35 C36 1.408(3)
C36 C37 1.481(3)
C37 C38 1.400(3)
C37 C42 1.410(3)
C38 C39 1.382(3)
C39 C40 1.393(3)
C40 C41 1.379(3)
C41 C42 1.403(3)
C42 C43 1.455(3)

loop_
_geom_torsion_atom_site_label_1
_geom_torsion_atom_site_label_2
_geom_torsion_atom_site_label_3
_geom_torsion_atom_site_label_4
_geom_torsion
N4 Rh1 N1 C1 -177.7(5)
N3 Rh1 N1 C1 164.98(16)
N2 Rh1 N1 C1 -14.59(17)
Cl2 Rh1 N1 C1 -107.60(16)
Cl1 Rh1 N1 C1 73.93(16)
N4 Rh1 N1 C6 5.3(6)
N3 Rh1 N1 C6 -12.03(15)
N2 Rh1 N1 C6 168.39(14)
Cl2 Rh1 N1 C6 75.38(14)
Cl1 Rh1 N1 C6 -103.09(14)
N4 Rh1 N2 C3 -164.23(17)
N3 Rh1 N2 C3 -159.4(4)
N1 Rh1 N2 C3 18.11(17)
Cl2 Rh1 N2 C3 108.90(16)
Cl1 Rh1 N2 C3 -72.96(16)
N4 Rh1 N2 C18 16.25(15)
N3 Rh1 N2 C18 21.1(5)
N1 Rh1 N2 C18 -161.41(15)
Cl2 Rh1 N2 C18 -70.62(14)
Cl1 Rh1 N2 C18 107.52(14)
N4 Rh1 N3 C30 -2.78(16)
N2 Rh1 N3 C30 -7.7(5)
N1 Rh1 N3 C30 174.77(17)
Cl2 Rh1 N3 C30 84.45(16)
Cl1 Rh1 N3 C30 -93.95(16)
N3 Rh1 N4 C43 3.31(16)
N2 Rh1 N4 C43 -177.53(17)
N1 Rh1 N4 C43 -14.4(6)
Cl2 Rh1 N4 C43 -84.75(16)
Cl1 Rh1 N4 C43 93.96(16)
C6 N1 C1 C2 -179.1(2)
Rh1 N1 C1 C2 4.2(3)
C6 N1 C1 C4 1.2(3)
Rh1 N1 C1 C4 -175.49(15)
N1 C1 C2 C3 9.6(4)
C4 C1 C2 C3 -170.7(2)
C18 N2 C3 C2 167.6(2)
Rh1 N2 C3 C2 -11.9(3)
C18 N2 C3 C5 -18.0(3)
Rh1 N2 C3 C5 162.48(16)
C1 C2 C3 N2 -5.0(4)
C1 C2 C3 C5 -179.8(2)
N1 C1 C4 F3 0.6(3)
C2 C1 C4 F3 -179.15(19)
N1 C1 C4 F1 -121.2(2)
C2 C1 C4 F1 59.0(2)
N1 C1 C4 F2 121.2(2)
C2 C1 C4 F2 -58.6(2)
N2 C3 C5 F6 18.1(3)
C2 C3 C5 F6 -166.8(2)
N2 C3 C5 F4 141.7(2)
C2 C3 C5 F4 -43.1(3)
N2 C3 C5 F5 -101.2(2)
C2 C3 C5 F5 73.9(2)
C1 N1 C6 C11 92.8(3)
Rh1 N1 C6 C11 -90.4(2)
C1 N1 C6 C7 -93.0(3)
Rh1 N1 C6 C7 83.8(2)
C11 C6 C7 C8 7.8(3)
N1 C6 C7 C8 -166.40(19)
C11 C6 C7 C12 -169.9(2)
N1 C6 C7 C12 15.9(3)
C6 C7 C8 C9 -0.4(3)
C12 C7 C8 C9 177.4(2)
C7 C8 C9 C10 -5.7(4)
C8 C9 C10 C11 4.5(4)
C9 C10 C11 C6 2.7(3)
C9 C10 C11 C15 -170.8(2)
C7 C6 C11 C10 -8.9(3)
N1 C6 C11 C10 165.14(19)
C7 C6 C11 C15 164.0(2)
N1 C6 C11 C15 -21.9(3)
C8 C7 C12 C13 51.9(3)
C6 C7 C12 C13 -130.4(2)
C8 C7 C12 C14 -69.4(3)
C6 C7 C12 C14 108.3(2)
C10 C11 C15 C16 -48.9(3)
C6 C11 C15 C16 138.1(2)
C10 C11 C15 C17 70.1(3)
C6 C11 C15 C17 -102.9(2)
C3 N2 C18 C19 98.2(3)
Rh1 N2 C18 C19 -82.3(2)
C3 N2 C18 C23 -85.2(3)
Rh1 N2 C18 C23 94.3(2)
C23 C18 C19 C20 -4.6(3)
N2 C18 C19 C20 171.9(2)
C23 C18 C19 C24 170.5(2)
N2 C18 C19 C24 -13.0(3)
C18 C19 C20 C21 2.2(3)
C24 C19 C20 C21 -173.2(2)
C19 C20 C21 C22 1.2(4)
C20 C21 C22 C23 -2.3(4)
C21 C22 C23 C18 -0.1(3)
C21 C22 C23 C27 176.6(2)
C19 C18 C23 C22 3.6(3)
N2 C18 C23 C22 -173.00(19)
C19 C18 C23 C27 -172.9(2)
N2 C18 C23 C27 10.6(3)
C20 C19 C24 C26 59.4(3)
C18 C19 C24 C26 -115.7(2)
C20 C19 C24 C25 -61.8(3)
C18 C19 C24 C25 123.1(2)
C22 C23 C27 C28 46.2(3)
C18 C23 C27 C28 -137.3(2)
C22 C23 C27 C29 -74.6(3)
C18 C23 C27 C29 101.8(2)
Rh1 N3 C30 C31 -176.18(17)
Rh1 N3 C30 C43 1.9(2)
N3 C30 C31 C32 -0.5(4)
C43 C30 C31 C32 -178.5(2)
N3 C30 C31 C36 177.1(2)
C43 C30 C31 C36 -0.9(3)
C36 C31 C32 C33 -0.7(3)
C30 C31 C32 C33 176.9(2)
C31 C32 C33 C34 -0.5(4)
C32 C33 C34 C35 1.0(4)
C33 C34 C35 C36 -0.3(4)
C34 C35 C36 C31 -0.8(3)
C34 C35 C36 C37 -178.6(2)
C32 C31 C36 C35 1.3(3)
C30 C31 C36 C35 -176.33(19)
C32 C31 C36 C37 179.0(2)
C30 C31 C36 C37 1.4(3)
C35 C36 C37 C38 -2.2(3)
C31 C36 C37 C38 -179.8(2)
C35 C36 C37 C42 176.5(2)
C31 C36 C37 C42 -1.2(3)
C42 C37 C38 C39 -0.9(3)
C36 C37 C38 C39 177.8(2)
C37 C38 C39 C40 0.2(3)
C38 C39 C40 C41 0.4(3)
C39 C40 C41 C42 -0.2(3)
C40 C41 C42 C37 -0.5(3)
C40 C41 C42 C43 -178.4(2)
C38 C37 C42 C41 1.0(3)
C36 C37 C42 C41 -177.7(2)
C38 C37 C42 C43 179.00(19)
C36 C37 C42 C43 0.3(3)
Rh1 N4 C43 C42 175.72(16)
Rh1 N4 C43 C30 -3.3(2)
C41 C42 C43 N4 -0.7(3)
C37 C42 C43 N4 -178.7(2)
C41 C42 C43 C30 178.2(2)
C37 C42 C43 C30 0.2(3)
N3 C30 C43 N4 0.8(3)
C31 C30 C43 N4 179.09(19)
N3 C30 C43 C42 -178.21(19)
C31 C30 C43 C42 0.0(3)
